data_9003087
loop_
_publ_author_name
'Kagi, H.'
'Nagai, T.'
'Loveday, J. S.'
'Wada, C.'
'Parise, J. B.'

_publ_section_title
;
 Pressure-induced phase transformation of kalicinite (KHCO3) at 2.8 GPa
 and local structural changes around hydrogen atoms
 Sample: at P = 2.5 GPa
;
_journal_name_full 'American Mineralogist'
_journal_page_first 1446
_journal_page_last 1451
_journal_volume 88
_journal_year 2003
_chemical_formula_structural K(HCO3)
_chemical_formula_sum 'C D K O3'
_chemical_name_mineral 'Kalicinite (deuterated)'
_space_group_IT_number 14
_symmetry_space_group_name_Hall '-P 2yab'
_symmetry_space_group_name_H-M 'P 1 21/a 1'
_cell_angle_alpha 90
_cell_angle_beta 101.64
_cell_angle_gamma 90
_cell_length_a 14.379
_cell_length_b 5.494
_cell_length_c 3.609
_cell_formula_units_Z 4
_cell_volume 279.241
_diffrn_ambient_pressure 2.5e+06
_exptl_crystal_density_diffrn 2.405
_cod_original_formula_sum 'K C D O3'
_cod_database_code 9003087

loop_
_symmetry_equiv_pos_as_xyz
x,y,z
1/2+x,1/2-y,z
1/2-x,1/2+y,-z
-x,-y,-z

loop_
_atom_site_label
_atom_site_fract_x
_atom_site_fract_y
_atom_site_fract_z
K1 0.16200 0.02100 0.29800
C1 0.12100 0.54100 -0.10400
D1 0.01400 0.70700 -0.42500
O1 0.19500 0.53200 0.12300
O2 0.07900 0.72800 -0.30100
O3 0.08300 0.32900 -0.23900

_database_code_amcsd 0003176
